data_4338325
loop_
_publ_author_name
'Wang, Genxiang'
'Luo, Min'
'Ye, Ning'
'Lin, Chensheng'
'Cheng, Wendan'

_publ_section_title
;
 Series of Lead Oxide Hydroxide Nitrates Obtained by Adjusting the pH
 Values of the Reaction Systems.
;
_journal_issue 10
_journal_name_full 'Inorganic chemistry'
_journal_page_first 5222
_journal_page_last 5228
_journal_paper_doi 10.1021/ic5004116
_journal_volume 53
_journal_year 2014
_chemical_formula_sum 'H0 N1.19 O4.74 Pb1.19'
_chemical_formula_weight 338.01
_chemical_name_systematic
; 
 ? 
;
_space_group_IT_number 9
_symmetry_cell_setting monoclinic
_symmetry_space_group_name_Hall 'C -2yc'
_symmetry_space_group_name_H-M 'C 1 c 1'
_atom_sites_solution_primary direct
_atom_sites_solution_secondary difmap
_audit_creation_method SHELXL-97
_cell_angle_alpha 90.00
_cell_angle_beta 133.494(4)
_cell_angle_gamma 90.00
_cell_formula_units_Z 54
_cell_length_a 25.718(8)
_cell_length_b 17.275(4)
_cell_length_c 18.315(5)
_cell_measurement_reflns_used 8812
_cell_measurement_temperature 293(2)
_cell_measurement_theta_max 27.5089
_cell_measurement_theta_min 2.6894
_cell_volume 5903(3)
_computing_cell_refinement 'CrystalClear (Rigaku Inc., 2008)'
_computing_data_collection 'CrystalClear (Rigaku Inc., 2008)'
_computing_data_reduction 'CrystalClear (Rigaku Inc., 2008)'
_computing_molecular_graphics 'SHELXL-97 (Sheldrick, 1997)'
_computing_publication_material 'SHELXL-97 (Sheldrick, 1997)'
_computing_structure_refinement 'SHELXL-97 (Sheldrick, 1997)'
_computing_structure_solution 'SHELXS-97 (Sheldrick, 1990)'
_diffrn_ambient_temperature 293(2)
_diffrn_detector_area_resol_mean 14.6306
_diffrn_measured_fraction_theta_full 0.996
_diffrn_measured_fraction_theta_max 0.996
_diffrn_measurement_device
;
Mercury70 (2x2 bin mode)
;
_diffrn_measurement_method CCD_Profile_fitting
_diffrn_radiation_monochromator graphite
_diffrn_radiation_source 'fine-focus sealed tube'
_diffrn_radiation_type MoK\a
_diffrn_radiation_wavelength 0.71073
_diffrn_reflns_av_R_equivalents 0.0683
_diffrn_reflns_av_sigmaI/netI 0.0988
_diffrn_reflns_limit_h_max 33
_diffrn_reflns_limit_h_min -33
_diffrn_reflns_limit_k_max 22
_diffrn_reflns_limit_k_min -22
_diffrn_reflns_limit_l_max 23
_diffrn_reflns_limit_l_min -23
_diffrn_reflns_number 33391
_diffrn_reflns_theta_full 27.49
_diffrn_reflns_theta_max 27.49
_diffrn_reflns_theta_min 2.69
_diffrn_standards_decay_% 0
_diffrn_standards_interval_count none
_diffrn_standards_interval_time none
_exptl_absorpt_coefficient_mu 45.590
_exptl_absorpt_correction_T_max 1.0000
_exptl_absorpt_correction_T_min 0.4947
_exptl_absorpt_correction_type multi-scan
_exptl_crystal_colour White
_exptl_crystal_density_diffrn 5.135
_exptl_crystal_density_method 'not measured'
_exptl_crystal_description Prism
_exptl_crystal_F_000 7744
_exptl_crystal_size_max 0.2000
_exptl_crystal_size_mid 0.1500
_exptl_crystal_size_min 0.1000
_refine_diff_density_max 3.591
_refine_diff_density_min -3.532
_refine_diff_density_rms 0.476
_refine_ls_abs_structure_details 'Flack H D (1983), Acta Cryst. A39, 876-881'
_refine_ls_abs_structure_Flack 0.00
_refine_ls_extinction_coef 0.000224(8)
_refine_ls_extinction_expression Fc^*^=kFc[1+0.001xFc^2^\l^3^/sin(2\q)]^-1/4^
_refine_ls_extinction_method SHELXL
_refine_ls_goodness_of_fit_ref 1.098
_refine_ls_matrix_type full
_refine_ls_number_parameters 866
_refine_ls_number_reflns 13363
_refine_ls_number_restraints 1017
_refine_ls_restrained_S_all 1.058
_refine_ls_R_factor_all 0.0621
_refine_ls_R_factor_gt 0.0572
_refine_ls_shift/su_max 0.001
_refine_ls_shift/su_mean 0.000
_refine_ls_structure_factor_coef Fsqd
_refine_ls_weighting_details 'calc w=1/[\s^2^(Fo^2^)+(0.0475P)^2^+0.0000P] where P=(Fo^2^+2Fc^2^)/3'
_refine_ls_weighting_scheme calc
_refine_ls_wR_factor_gt 0.1200
_refine_ls_wR_factor_ref 0.1228
_reflns_number_gt 11859
_reflns_number_total 13363
_reflns_threshold_expression >2sigma(I)
_cod_data_source_file ic5004116_si_002.cif
_cod_data_source_block 2
_cod_depositor_comments
;
The following automatic conversions were performed:

'_exptl_absorpt_correction_type' value 'Multi-scan' changed to
'multi-scan' according to
/usr/data/users/saulius/crontab/automatic-downloads/rss-feeds/ACS/lib/dictionaries/cif_core.dic
dictionary named 'cif_core.dic' version 2.4.2 from 2011-04-26.

Automatic conversion script
Id: cif_fix_values 2281 2013-09-26 08:29:07Z andrius 

 Adding full bibliography for 4338324--4338327.cif.
;
_cod_original_sg_symbol_H-M Cc
_cod_database_code 4338325

loop_
_symmetry_equiv_pos_as_xyz
'x, y, z'
'x, -y, z+1/2'
'x+1/2, y+1/2, z'
'x+1/2, -y+1/2, z+1/2'

loop_
_atom_site_label
_atom_site_type_symbol
_atom_site_fract_x
_atom_site_fract_y
_atom_site_fract_z
_atom_site_U_iso_or_equiv
_atom_site_adp_type
_atom_site_occupancy
_atom_site_symmetry_multiplicity
_atom_site_calc_flag
_atom_site_refinement_flags
Pb1 Pb 0.11306(5) 0.14725(5) 0.31834(6) 0.0217(2) Uani 1 1 d .
Pb2 Pb 0.38467(5) 0.43062(5) 0.71738(6) 0.02057(19) Uani 1 1 d .
Pb3 Pb 0.65988(5) 0.15536(5) 1.34498(7) 0.0238(2) Uani 1 1 d .
Pb4 Pb 0.39902(4) 0.08101(5) 0.84778(6) 0.0221(2) Uani 1 1 d .
Pb5 Pb 0.47111(4) 0.19858(5) 1.10322(6) 0.0228(2) Uani 1 1 d .
Pb6 Pb 0.10415(5) 0.34337(5) 0.39793(6) 0.0242(2) Uani 1 1 d .
Pb7 Pb 0.28423(4) -0.05927(5) 0.84015(6) 0.01883(19) Uani 1 1 d .
Pb8 Pb 0.61032(5) 0.35478(5) 1.21879(6) 0.0208(2) Uani 1 1 d .
Pb9 Pb 0.21139(4) 0.03550(5) 0.59562(6) 0.0210(2) Uani 1 1 d .
Pb10 Pb 0.13333(4) 0.32972(5) 0.22028(6) 0.02061(19) Uani 1 1 d .
Pb11 Pb 0.38187(5) 0.61176(5) 0.83479(7) 0.0257(2) Uani 1 1 d .
Pb12 Pb 0.35795(5) -0.11481(5) 0.72515(6) 0.0230(2) Uani 1 1 d .
Pb13 Pb 0.21248(4) 0.50239(6) 0.63116(6) 0.0248(2) Uani 1 1 d .
Pb14 Pb 0.55240(5) 0.29561(6) 1.35396(7) 0.0245(2) Uani 1 1 d .
Pb15 Pb 0.35907(5) 0.41761(5) 0.90019(6) 0.0232(2) Uani 1 1 d .
Pb16 Pb -0.04685(4) 0.27377(6) 0.12382(6) 0.0269(2) Uani 1 1 d .
O1 O -0.1826(10) 0.3043(11) 0.1932(14) 0.0380(18) Uani 1 1 d U
O2 O 0.9082(10) 0.5625(11) 1.5577(14) 0.0388(12) Uani 1 1 d U
O3 O 0.3549(10) 0.2355(11) 1.0726(14) 0.0369(13) Uani 1 1 d U
O4 O -0.0231(10) 0.0928(11) 0.1616(15) 0.042(3) Uani 1 1 d U
O5 O 0.0553(10) 0.5523(11) 0.1646(14) 0.0381(11) Uani 1 1 d U
O6 O -0.1627(10) 0.2319(11) 0.1162(14) 0.0374(16) Uani 1 1 d U
O7 O 0.1539(10) 0.5679(11) 0.1981(14) 0.0382(11) Uani 1 1 d U
O8 O 0.9302(10) 0.4582(11) 1.6408(14) 0.0386(11) Uani 1 1 d U
O9 O 0.4138(10) 0.5781(11) 1.0110(15) 0.0371(11) Uani 1 1 d U
O10 O 0.2314(10) 0.6664(11) 0.6646(14) 0.0358(12) Uani 1 1 d U
O11 O 0.6677(10) 0.1529(11) 1.5074(14) 0.0366(13) Uani 1 1 d U
O12 O 0.2094(10) -0.2342(11) 0.5788(14) 0.0358(17) Uani 1 1 d U
O13 O 0.4755(10) 0.4837(11) 1.0994(14) 0.0370(9) Uani 1 1 d U
O14 O 0.3041(10) 0.4929(11) 0.5051(14) 0.0374(11) Uani 1 1 d U
O15 O 0.5101(10) 0.0457(11) 0.8710(14) 0.0367(13) Uani 1 1 d U
O16 O 0.0901(10) 0.4778(11) 0.1126(14) 0.0379(10) Uani 1 1 d U
O17 O 0.0896(10) -0.0028(11) 0.5543(14) 0.0370(13) Uani 1 1 d U
O18 O 0.7543(10) 0.1939(11) 1.3366(14) 0.0379(15) Uani 1 1 d U
O19 O 0.2862(10) 0.3104(11) 0.3689(14) 0.0376(11) Uani 1 1 d U
O20 O 0.2226(10) 0.2126(11) 0.2825(14) 0.0377(14) Uani 1 1 d U
O21 O -0.0359(10) 0.2837(11) -0.1120(14) 0.0370(13) Uani 1 1 d U
O22 O 0.4577(10) 0.3155(11) 0.8570(14) 0.0362(12) Uani 1 1 d U
O23 O 0.7095(10) 0.4583(11) 1.3645(14) 0.0377(10) Uani 1 1 d U
O24 O 0.7505(10) 0.5391(12) 1.4813(14) 0.0380(10) Uani 1 1 d U
O25 O 0.4996(10) -0.0775(11) 0.8457(14) 0.0344(17) Uani 1 1 d U
O26 O -0.0053(10) 0.3395(11) 0.0194(14) 0.0370(11) Uani 1 1 d U
O27 O 0.5093(10) 0.2211(11) 0.9643(14) 0.0366(11) Uani 1 1 d U
O28 O 0.0745(10) 0.2770(11) 0.0354(14) 0.0373(12) Uani 1 1 d U
O29 O 0.5844(10) -0.0099(11) 0.8752(14) 0.0354(15) Uani 1 1 d U
O30 O 0.7435(10) 0.4204(11) 1.5070(15) 0.0378(10) Uani 1 1 d U
O31 O 0.3897(10) 0.2929(11) 1.2023(14) 0.0368(10) Uani 1 1 d U
O32 O 0.3086(10) 0.3442(11) 1.0573(14) 0.0372(12) Uani 1 1 d U
O33 O 0.5408(10) 0.5549(11) 1.3644(14) 0.0371(12) Uani 1 1 d U
O34 O 0.4807(10) 0.4460(11) 1.2896(14) 0.0368(10) Uani 1 1 d U
O35 O 0.5957(10) 0.4500(11) 1.3795(14) 0.0373(9) Uani 1 1 d U
O36 O 0.1537(10) 0.1663(11) 0.6134(14) 0.0363(12) Uani 1 1 d U
O37 O 0.8402(10) 0.2578(11) 1.3714(14) 0.0378(12) Uani 1 1 d U
O38 O 0.1582(10) 0.2084(11) 0.5089(14) 0.0365(13) Uani 1 1 d U
O39 O 0.7481(10) 0.3161(11) 1.3315(14) 0.0378(11) Uani 1 1 d U
O40 O 0.4805(10) 0.3254(11) 0.9942(14) 0.0364(9) Uani 1 1 d U
O41 O -0.0955(10) 0.3322(11) 0.2021(14) 0.0376(17) Uani 1 1 d U
O42 O 0.1691(10) 0.2887(11) 0.6078(14) 0.0365(12) Uani 1 1 d U
O43 O 0.3346(10) 0.2088(11) 0.3674(14) 0.0381(14) Uani 1 1 d U
O44 O 0.8757(10) 0.4496(11) 1.4885(14) 0.0381(10) Uani 1 1 d U
O45 O 0.2402(10) 0.4203(11) 0.5132(15) 0.0369(10) Uani 1 1 d U
O46 O 0.1256(10) -0.0591(11) 0.6880(15) 0.0364(12) Uani 1 1 d U
O47 O 0.0374(10) -0.1104(11) 0.5386(14) 0.0374(14) Uani 1 1 d U
O48 O 0.2021(10) 0.4526(11) 0.3669(14) 0.0378(9) Uani 1 1 d U
O49 O 0.2975(10) 0.3968(11) 0.7252(14) 0.0359(12) Uani 1 1 d U
O50 O 0.3872(9) -0.0539(10) 0.8637(13) 0.0276(19) Uani 1 1 d U
O51 O 0.4244(10) 0.4817(11) 0.8724(14) 0.0362(11) Uani 1 1 d U
O52 O 0.0628(10) 0.2207(11) 0.1768(14) 0.0359(13) Uani 1 1 d U
O53 O 0.5934(10) 0.2226(11) 1.1869(14) 0.0362(12) Uani 1 1 d U
O54 O 0.6493(10) 0.2913(11) 1.3643(14) 0.0369(11) Uani 1 1 d U
O55 O 0.3420(9) 0.0174(10) 0.6955(13) 0.031(2) Uani 1 1 d U
O56 O 0.2751(10) 0.0572(11) 0.7645(14) 0.0353(13) Uani 1 1 d U
O57 O 0.2466(10) -0.0853(11) 0.6797(14) 0.0352(14) Uani 1 1 d U
O58 O 0.0423(10) 0.3689(11) 0.2244(14) 0.0372(10) Uani 1 1 d U
O59 O 0.5036(10) 0.3219(11) 1.1877(14) 0.0365(9) Uani 1 1 d U
O60 O 0.1673(10) 0.2760(11) 0.3713(14) 0.0369(11) Uani 1 1 d U
O61 O 0.3190(9) 0.5458(11) 0.6795(14) 0.0361(11) Uani 1 1 d U
O62 O 0.5374(10) 0.1811(11) 1.2725(14) 0.0361(12) Uani 1 1 d U
O63 O 0.2885(10) 0.5314(11) 0.7975(14) 0.0357(12) Uani 1 1 d U
O64 O 0.0281(10) 0.2330(11) 0.2914(14) 0.0361(17) Uani 1 1 d U
N1 N 0.2817(10) 0.2450(12) 0.3400(15) 0.024(4) Uani 1 1 d U
N2 N 0.7816(10) 0.2574(11) 1.3491(14) 0.020(4) Uani 1 1 d U
N3 N 0.3532(10) 0.2886(12) 1.1121(14) 0.024(4) Uani 1 1 d .
N4 N 0.0107(10) 0.3009(12) -0.0199(15) 0.022(4) Uani 1 1 d .
N5 N 0.5313(10) -0.0161(13) 0.8613(18) 0.033(5) Uani 1 1 d .
N6 N 0.4831(9) 0.2866(11) 0.9402(14) 0.018(4) Uani 1 1 d U
N7 N 0.7347(10) 0.4709(13) 1.4527(14) 0.025(5) Uani 1 1 d .
N8 N 0.9054(10) 0.4937(13) 1.5656(16) 0.027(5) Uani 1 1 d U
N9 N 0.1616(11) 0.2222(12) 0.5792(16) 0.027(5) Uani 1 1 d .
N10 N 0.5392(11) 0.4855(12) 1.3435(15) 0.029(5) Uani 1 1 d .
N11 N 0.0846(12) -0.0584(13) 0.5925(19) 0.037(6) Uani 1 1 d .
N12 N -0.1514(11) 0.2881(12) 0.1650(19) 0.033(6) Uani 1 1 d .
N13 N 0.2476(11) 0.4552(14) 0.4605(16) 0.033(5) Uani 1 1 d .
N14 N 0.0935(12) 0.5355(14) 0.1473(17) 0.0375(15) Uani 1 1 d U
N15 N 0.2016(11) 0.3042(14) 0.0816(15) 0.035(6) Uani 1 1 d .
N16 N 0.4569(12) 0.5480(14) 1.0919(16) 0.032(4) Uani 1 1 d U

loop_
_atom_site_aniso_label
_atom_site_aniso_U_11
_atom_site_aniso_U_22
_atom_site_aniso_U_33
_atom_site_aniso_U_23
_atom_site_aniso_U_13
_atom_site_aniso_U_12
Pb1 0.0302(4) 0.0180(5) 0.0170(5) 0.0037(3) 0.0163(4) 0.0043(3)
Pb2 0.0284(4) 0.0223(5) 0.0183(5) -0.0008(3) 0.0189(4) 0.0019(3)
Pb3 0.0266(4) 0.0272(5) 0.0175(5) 0.0084(4) 0.0151(4) 0.0079(4)
Pb4 0.0238(4) 0.0233(5) 0.0178(5) -0.0090(3) 0.0138(4) -0.0066(3)
Pb5 0.0238(4) 0.0246(5) 0.0125(4) -0.0034(3) 0.0096(4) -0.0021(3)
Pb6 0.0375(5) 0.0231(5) 0.0146(5) -0.0015(3) 0.0189(4) 0.0040(4)
Pb7 0.0273(4) 0.0213(5) 0.0125(4) 0.0013(3) 0.0155(4) -0.0007(3)
Pb8 0.0293(4) 0.0201(5) 0.0168(5) 0.0009(3) 0.0174(4) -0.0032(3)
Pb9 0.0252(4) 0.0269(5) 0.0106(4) 0.0049(3) 0.0121(4) 0.0042(3)
Pb10 0.0265(4) 0.0239(5) 0.0155(4) 0.0028(3) 0.0160(4) -0.0008(3)
Pb11 0.0387(5) 0.0168(5) 0.0179(5) -0.0040(3) 0.0181(4) -0.0059(4)
Pb12 0.0300(4) 0.0205(5) 0.0164(4) -0.0037(3) 0.0152(4) 0.0043(3)
Pb13 0.0190(4) 0.0411(6) 0.0089(4) -0.0007(4) 0.0075(4) -0.0004(4)
Pb14 0.0363(5) 0.0292(5) 0.0198(5) -0.0027(4) 0.0238(4) -0.0025(4)
Pb15 0.0304(4) 0.0259(5) 0.0131(4) 0.0023(4) 0.0148(4) -0.0041(4)
Pb16 0.0192(4) 0.0465(6) 0.0105(4) 0.0010(4) 0.0085(4) 0.0025(4)
O1 0.042(2) 0.038(2) 0.033(2) -0.005(2) 0.0256(19) -0.002(2)
O2 0.0421(15) 0.0369(16) 0.0324(15) -0.0025(14) 0.0237(13) 0.0004(13)
O3 0.0412(15) 0.0365(16) 0.0316(15) -0.0027(14) 0.0245(13) 0.0006(14)
O4 0.044(3) 0.041(4) 0.034(3) -0.003(3) 0.025(3) -0.003(3)
O5 0.0415(13) 0.0375(15) 0.0328(14) -0.0025(12) 0.0246(12) -0.0005(12)
O6 0.042(2) 0.038(2) 0.033(2) -0.005(2) 0.0259(18) -0.002(2)
O7 0.0416(14) 0.0375(15) 0.0328(14) -0.0025(13) 0.0245(12) -0.0004(13)
O8 0.0420(14) 0.0370(16) 0.0322(15) -0.0024(13) 0.0239(12) 0.0004(13)
O9 0.0413(13) 0.0368(14) 0.0318(14) -0.0022(12) 0.0247(12) 0.0003(12)
O10 0.0409(14) 0.0368(15) 0.0314(14) -0.0021(13) 0.0256(12) 0.0001(13)
O11 0.0414(15) 0.0365(17) 0.0314(16) -0.0023(14) 0.0248(13) 0.0000(14)
O12 0.041(2) 0.037(2) 0.031(2) -0.0007(19) 0.0256(18) -0.0011(19)
O13 0.0413(13) 0.0366(14) 0.0319(13) -0.0023(11) 0.0246(11) 0.0003(11)
O14 0.0415(13) 0.0373(15) 0.0322(14) -0.0022(12) 0.0249(12) -0.0005(12)
O15 0.0404(15) 0.0363(17) 0.0329(16) -0.0022(14) 0.0250(13) 0.0002(14)
O16 0.0415(13) 0.0375(15) 0.0327(14) -0.0026(12) 0.0248(11) -0.0004(12)
O17 0.0417(16) 0.0374(18) 0.0315(17) -0.0005(15) 0.0250(14) -0.0009(15)
O18 0.0414(17) 0.0367(19) 0.0324(18) -0.0022(16) 0.0242(15) 0.0002(16)
O19 0.0414(14) 0.0372(15) 0.0324(14) -0.0023(13) 0.0247(12) -0.0006(13)
O20 0.0413(15) 0.0372(17) 0.0326(16) -0.0025(15) 0.0246(14) -0.0005(15)
O21 0.0411(15) 0.0374(17) 0.0323(16) -0.0026(14) 0.0252(13) -0.0004(14)
O22 0.0409(14) 0.0363(16) 0.0317(15) -0.0024(13) 0.0251(13) 0.0004(13)
O23 0.0417(14) 0.0368(15) 0.0319(14) -0.0024(13) 0.0243(12) 0.0002(12)
O24 0.0418(14) 0.0368(15) 0.0321(14) -0.0024(13) 0.0241(12) 0.0003(12)
O25 0.0396(19) 0.036(2) 0.0321(19) -0.0021(18) 0.0264(16) 0.0002(18)
O26 0.0412(14) 0.0374(15) 0.0323(14) -0.0025(12) 0.0253(12) -0.0004(13)
O27 0.0408(14) 0.0362(15) 0.0321(14) -0.0023(12) 0.0249(12) 0.0003(12)
O28 0.0413(14) 0.0375(16) 0.0324(15) -0.0026(13) 0.0251(13) -0.0003(13)
O29 0.0400(17) 0.0361(19) 0.0325(18) -0.0021(16) 0.0259(15) 0.0001(16)
O30 0.0417(13) 0.0367(15) 0.0320(14) -0.0023(12) 0.0242(12) 0.0002(12)
O31 0.0412(14) 0.0365(15) 0.0316(14) -0.0024(12) 0.0247(12) 0.0004(12)
O32 0.0414(14) 0.0366(16) 0.0317(15) -0.0026(13) 0.0244(13) 0.0005(13)
O33 0.0413(14) 0.0366(16) 0.0318(15) -0.0024(13) 0.0246(13) 0.0004(13)
O34 0.0412(13) 0.0365(15) 0.0317(14) -0.0024(12) 0.0247(12) 0.0003(12)
O35 0.0414(13) 0.0366(14) 0.0319(13) -0.0024(12) 0.0245(11) 0.0003(11)
O36 0.0414(15) 0.0373(16) 0.0313(15) -0.0009(14) 0.0255(13) -0.0007(14)
O37 0.0416(15) 0.0368(17) 0.0322(16) -0.0022(14) 0.0243(13) 0.0002(14)
O38 0.0416(15) 0.0374(17) 0.0315(16) -0.0012(14) 0.0254(13) -0.0006(14)
O39 0.0417(14) 0.0367(16) 0.0321(15) -0.0022(13) 0.0243(13) 0.0002(13)
O40 0.0409(13) 0.0364(14) 0.0318(13) -0.0023(12) 0.0250(11) 0.0004(11)
O41 0.042(2) 0.038(2) 0.033(2) -0.005(2) 0.0258(19) -0.002(2)
O42 0.0415(14) 0.0373(16) 0.0315(15) -0.0012(13) 0.0254(13) -0.0007(13)
O43 0.0414(16) 0.0372(17) 0.0327(16) -0.0024(15) 0.0244(14) -0.0005(15)
O44 0.0418(14) 0.0368(15) 0.0321(14) -0.0024(13) 0.0241(12) 0.0003(12)
O45 0.0413(13) 0.0372(14) 0.0321(13) -0.0021(11) 0.0251(11) -0.0004(11)
O46 0.0415(16) 0.0373(18) 0.0312(17) -0.0005(15) 0.0253(14) -0.0010(15)
O47 0.0418(17) 0.0374(19) 0.0316(18) -0.0004(16) 0.0247(15) -0.0010(16)
O48 0.0415(13) 0.0374(14) 0.0325(13) -0.0024(11) 0.0247(11) -0.0005(11)
O49 0.0410(14) 0.0371(15) 0.0315(14) -0.0017(12) 0.0257(12) -0.0006(12)
O50 0.037(2) 0.036(3) 0.029(2) -0.002(2) 0.030(2) 0.000(2)
O51 0.0410(13) 0.0365(15) 0.0316(14) -0.0023(12) 0.0251(12) 0.0003(12)
O52 0.0408(15) 0.0372(17) 0.0319(16) -0.0024(14) 0.0259(13) -0.0006(14)
O53 0.0407(14) 0.0362(16) 0.0318(15) -0.0023(13) 0.0250(13) 0.0004(13)
O54 0.0414(14) 0.0365(15) 0.0316(14) -0.0023(13) 0.0247(12) 0.0001(12)
O55 0.039(2) 0.035(3) 0.029(2) -0.002(2) 0.027(2) 0.000(2)
O56 0.0411(16) 0.0371(18) 0.0309(16) -0.0009(15) 0.0259(14) -0.0007(15)
O57 0.0411(17) 0.0371(19) 0.0306(18) -0.0007(17) 0.0258(15) -0.0009(16)
O58 0.0412(13) 0.0374(15) 0.0324(14) -0.0025(12) 0.0251(11) -0.0005(12)
O59 0.0411(13) 0.0365(14) 0.0316(13) -0.0024(12) 0.0249(11) 0.0003(11)
O60 0.0412(13) 0.0372(15) 0.0322(14) -0.0023(12) 0.0252(12) -0.0005(12)
O61 0.0410(13) 0.0370(14) 0.0317(14) -0.0021(12) 0.0255(12) -0.0003(12)
O62 0.0410(15) 0.0364(16) 0.0313(15) -0.0023(14) 0.0251(13) 0.0003(14)
O63 0.0408(14) 0.0366(15) 0.0313(14) -0.0022(12) 0.0254(12) 0.0002(12)
O64 0.041(2) 0.038(2) 0.032(2) -0.004(2) 0.0265(18) -0.002(2)
N1 0.025(6) 0.020(6) 0.022(6) -0.006(4) 0.014(4) 0.000(4)
N2 0.021(5) 0.020(6) 0.018(6) 0.002(4) 0.013(4) 0.000(4)
N3 0.018(9) 0.034(12) 0.010(10) -0.006(8) 0.006(8) -0.002(8)
N4 0.028(10) 0.030(12) 0.021(11) 0.006(8) 0.022(10) 0.004(8)
N5 0.020(10) 0.036(14) 0.044(14) -0.015(11) 0.022(11) -0.002(9)
N6 0.018(5) 0.017(6) 0.016(6) -0.001(4) 0.011(4) 0.001(4)
N7 0.020(9) 0.044(14) 0.007(10) -0.003(9) 0.007(8) -0.005(9)
N8 0.028(6) 0.033(7) 0.024(6) 0.006(4) 0.019(5) -0.002(4)
N9 0.042(12) 0.028(13) 0.027(12) -0.005(9) 0.030(11) 0.001(9)
N10 0.037(12) 0.022(12) 0.011(10) 0.000(8) 0.009(9) -0.013(9)
N11 0.033(12) 0.031(14) 0.046(15) 0.004(11) 0.026(12) -0.002(9)
N12 0.035(12) 0.025(12) 0.062(17) -0.008(11) 0.042(13) -0.001(9)
N13 0.026(10) 0.050(15) 0.015(11) -0.007(10) 0.010(9) -0.010(10)
N14 0.0415(16) 0.0373(18) 0.0326(17) -0.0028(15) 0.0251(15) -0.0004(15)
N15 0.031(12) 0.054(16) 0.009(11) 0.000(10) 0.009(10) 0.013(11)
N16 0.038(10) 0.045(11) 0.024(10) -0.010(9) 0.025(8) -0.004(9)

loop_
_atom_type_symbol
_atom_type_description
_atom_type_scat_dispersion_real
_atom_type_scat_dispersion_imag
_atom_type_scat_source
N N 0.0061 0.0033 'International Tables Vol C Tables 4.2.6.8 and 6.1.1.4'
H H 0.0000 0.0000 'International Tables Vol C Tables 4.2.6.8 and 6.1.1.4'
O O 0.0106 0.0060 'International Tables Vol C Tables 4.2.6.8 and 6.1.1.4'
Pb Pb -3.3944 10.1111 'International Tables Vol C Tables 4.2.6.8 and 6.1.1.4'

loop_
_geom_angle_atom_site_label_1
_geom_angle_atom_site_label_2
_geom_angle_atom_site_label_3
_geom_angle
_geom_angle_site_symmetry_1
_geom_angle_site_symmetry_3
O52 Pb1 O64 72.7(6) . .
O52 Pb1 O60 70.9(6) . .
O64 Pb1 O60 73.1(6) . .
O52 Pb1 O4 72.0(6) . .
O64 Pb1 O4 70.8(6) . .
O60 Pb1 O4 134.0(6) . .
O61 Pb2 O49 73.7(6) . .
O61 Pb2 O51 71.4(6) . .
O49 Pb2 O51 71.3(6) . .
O61 Pb2 O22 140.9(6) . .
O49 Pb2 O22 80.5(6) . .
O51 Pb2 O22 72.8(6) . .
O54 Pb3 O53 69.5(6) . .
O54 Pb3 O62 71.0(6) . .
O53 Pb3 O62 71.4(6) . .
O54 Pb3 O18 87.9(6) . .
O53 Pb3 O18 74.3(6) . .
O62 Pb3 O18 144.2(6) . .
O55 Pb4 O50 70.2(6) . .
O55 Pb4 O56 72.5(6) . .
O50 Pb4 O56 72.0(6) . .
O55 Pb4 O15 78.8(6) . .
O50 Pb4 O15 88.3(5) . .
O56 Pb4 O15 149.2(6) . .
O62 Pb5 O53 74.5(6) . .
O62 Pb5 O59 69.2(6) . .
O53 Pb5 O59 73.5(6) . .
O62 Pb5 O3 89.9(6) . .
O53 Pb5 O3 149.7(6) . .
O59 Pb5 O3 76.8(6) . .
O60 Pb6 O58 74.7(6) . .
O60 Pb6 O64 74.4(6) . .
O58 Pb6 O64 69.7(6) . .
O60 Pb6 O38 70.0(6) . .
O58 Pb6 O38 131.6(6) . .
O64 Pb6 O38 69.6(6) . .
O56 Pb7 O50 73.8(6) . .
O56 Pb7 O57 69.5(6) . .
O50 Pb7 O57 72.0(6) . .
O53 Pb8 O54 71.9(7) . .
O53 Pb8 O59 74.2(6) . .
O54 Pb8 O59 72.2(6) . .
O53 Pb8 O39 82.5(6) . .
O54 Pb8 O39 73.0(6) . .
O59 Pb8 O39 142.6(6) . .
O53 Pb8 O23 141.0(6) . .
O54 Pb8 O23 79.4(6) . .
O59 Pb8 O23 121.4(6) . .
O39 Pb8 O23 63.9(6) . .
O56 Pb9 O57 71.0(6) . .
O56 Pb9 O55 71.7(6) . .
O57 Pb9 O55 72.2(6) . .
O56 Pb9 O17 91.8(6) . .
O57 Pb9 O17 79.7(6) . .
O55 Pb9 O17 150.8(6) . .
O52 Pb10 O60 70.6(6) . .
O52 Pb10 O58 72.8(6) . .
O60 Pb10 O58 71.3(6) . .
O52 Pb10 O20 76.8(6) . .
O60 Pb10 O20 72.2(6) . .
O58 Pb10 O20 138.4(6) . .
O52 Pb10 O28 70.9(6) . .
O60 Pb10 O28 137.4(6) . .
O58 Pb10 O28 113.4(6) . .
O20 Pb10 O28 81.7(6) . .
O51 Pb11 O61 72.1(6) . .
O51 Pb11 O63 73.2(6) . .
O61 Pb11 O63 70.3(6) . .
O55 Pb12 O50 71.6(6) . .
O55 Pb12 O57 74.7(6) . .
O50 Pb12 O57 72.5(6) . .
O55 Pb12 O25 83.1(6) . .
O50 Pb12 O25 76.4(5) . .
O57 Pb12 O25 146.1(6) . .
O63 Pb13 O61 73.7(6) . .
O63 Pb13 O49 71.9(6) . .
O61 Pb13 O49 74.0(6) . .
O62 Pb14 O54 74.2(6) . .
O62 Pb14 O59 68.9(6) . .
O54 Pb14 O59 73.2(6) . .
O51 Pb15 O49 72.4(6) . .
O51 Pb15 O63 73.5(6) . .
O49 Pb15 O63 68.9(6) . .
O64 Pb16 O58 72.8(7) . .
O64 Pb16 O52 71.5(6) . .
O58 Pb16 O52 73.4(6) . .
O64 Pb16 O41 71.2(6) . .
O58 Pb16 O41 83.1(6) . .
O52 Pb16 O41 140.3(6) . .
N3 O3 Pb5 123.5(15) . .
N16 O4 Pb1 127.4(15) 3_444 .
N5 O15 Pb4 133.7(15) . .
N11 O17 Pb9 124.7(16) . .
N2 O18 Pb3 130.2(15) . .
N1 O20 Pb10 102.4(14) . .
N6 O22 Pb2 149.7(15) . .
N7 O23 Pb8 131.8(15) . .
N5 O25 Pb12 133.1(15) . .
N4 O28 Pb10 100.9(13) . .
N9 O38 Pb6 104.0(14) . .
N2 O39 Pb8 136.7(16) . .
N12 O41 Pb16 104.5(13) . .
Pb2 O49 Pb13 101.3(7) . .
Pb2 O49 Pb15 104.7(7) . .
Pb13 O49 Pb15 106.0(7) . .
Pb12 O50 Pb7 107.4(7) . .
Pb12 O50 Pb4 106.2(6) . .
Pb7 O50 Pb4 103.6(6) . .
Pb15 O51 Pb11 104.7(7) . .
Pb15 O51 Pb2 107.1(7) . .
Pb11 O51 Pb2 105.4(7) . .
Pb1 O52 Pb10 110.7(7) . .
Pb1 O52 Pb16 104.6(7) . .
Pb10 O52 Pb16 104.2(7) . .
Pb8 O53 Pb5 105.5(7) . .
Pb8 O53 Pb3 108.4(7) . .
Pb5 O53 Pb3 102.6(7) . .
Pb8 O54 Pb14 106.7(7) . .
Pb8 O54 Pb3 106.7(7) . .
Pb14 O54 Pb3 103.7(7) . .
Pb12 O55 Pb4 108.5(7) . .
Pb12 O55 Pb9 103.1(6) . .
Pb4 O55 Pb9 103.7(6) . .
Pb9 O56 Pb7 109.7(7) . .
Pb9 O56 Pb4 106.3(7) . .
Pb7 O56 Pb4 102.6(7) . .
Pb9 O57 Pb7 106.2(7) . .
Pb9 O57 Pb12 104.0(7) . .
Pb7 O57 Pb12 103.4(7) . .
Pb16 O58 Pb6 107.8(7) . .
Pb16 O58 Pb10 102.5(7) . .
Pb6 O58 Pb10 102.0(7) . .
Pb14 O59 Pb5 107.0(7) . .
Pb14 O59 Pb8 102.9(7) . .
Pb5 O59 Pb8 101.0(7) . .
Pb6 O60 Pb10 107.1(7) . .
Pb6 O60 Pb1 104.6(7) . .
Pb10 O60 Pb1 103.6(7) . .
Pb13 O61 Pb2 104.6(7) . .
Pb13 O61 Pb11 105.0(7) . .
Pb2 O61 Pb11 106.8(7) . .
Pb5 O62 Pb14 113.0(8) . .
Pb5 O62 Pb3 103.6(7) . .
Pb14 O62 Pb3 102.7(7) . .
Pb13 O63 Pb11 106.0(7) . .
Pb13 O63 Pb15 110.6(7) . .
Pb11 O63 Pb15 100.2(6) . .
Pb16 O64 Pb1 105.5(7) . .
Pb16 O64 Pb6 107.2(7) . .
Pb1 O64 Pb6 101.7(7) . .
O19 N1 O20 118.8(19) . .
O19 N1 O43 123(2) . .
O20 N1 O43 119(2) . .
O39 N2 O18 119(2) . .
O39 N2 O37 123(2) . .
O18 N2 O37 118(2) . .
O3 N3 O31 124(2) . .
O3 N3 O32 119(2) . .
O31 N3 O32 117(2) . .
O26 N4 O21 121(2) . .
O26 N4 O28 119(2) . .
O21 N4 O28 120.6(19) . .
O29 N5 O25 126(2) . .
O29 N5 O15 115(2) . .
O25 N5 O15 118.3(19) . .
O27 N6 O40 122(2) . .
O27 N6 O22 119.4(19) . .
O40 N6 O22 118.6(19) . .
O30 N7 O24 121(2) . .
O30 N7 O23 124(2) . .
O24 N7 O23 115(2) . .
O2 N8 O8 127(2) . .
O2 N8 O44 119(2) . .
O8 N8 O44 113(2) . .
O42 N9 O38 120(2) . .
O42 N9 O36 123(2) . .
O38 N9 O36 117(2) . .
O33 N10 O35 121(2) . .
O33 N10 O34 121(2) . .
O35 N10 O34 117(2) . .
O17 N11 O47 121(2) . .
O17 N11 O46 118(2) . .
O47 N11 O46 120(2) . .
O6 N12 O1 126(2) . .
O6 N12 O41 117.5(19) . .
O1 N12 O41 116(2) . .
O48 N13 O14 119(2) . .
O48 N13 O45 123(2) . .
O14 N13 O45 118(2) . .
O16 N14 O5 124(2) . .
O16 N14 O7 112(2) . .
O5 N14 O7 119(2) . .
O11 N15 O12 124(2) 4_453 2_554
O11 N15 O10 118(2) 4_453 2_564
O12 N15 O10 118(2) 2_554 2_564
O9 N16 O13 121(2) . .
O9 N16 O4 112(2) . 3_556
O13 N16 O4 128(2) . 3_556

loop_
_geom_bond_atom_site_label_1
_geom_bond_atom_site_label_2
_geom_bond_distance
_geom_bond_site_symmetry_2
Pb1 O52 2.320(19) .
Pb1 O64 2.393(18) .
Pb1 O60 2.443(18) .
Pb1 O4 2.748(19) .
Pb2 O61 2.383(18) .
Pb2 O49 2.415(17) .
Pb2 O51 2.427(18) .
Pb2 O22 2.723(19) .
Pb3 O54 2.417(19) .
Pb3 O53 2.416(19) .
Pb3 O62 2.475(18) .
Pb3 O18 2.623(18) .
Pb4 O55 2.347(18) .
Pb4 O50 2.394(17) .
Pb4 O56 2.440(18) .
Pb4 O15 2.655(18) .
Pb5 O62 2.310(18) .
Pb5 O53 2.403(18) .
Pb5 O59 2.419(19) .
Pb5 O3 2.712(18) .
Pb6 O60 2.306(18) .
Pb6 O58 2.423(19) .
Pb6 O64 2.452(19) .
Pb6 O38 2.758(19) .
Pb7 O56 2.361(18) .
Pb7 O50 2.373(15) .
Pb7 O57 2.421(19) .
Pb8 O53 2.322(18) .
Pb8 O54 2.373(19) .
Pb8 O59 2.456(18) .
Pb8 O39 2.682(19) .
Pb8 O23 2.731(19) .
Pb9 O56 2.326(18) .
Pb9 O57 2.372(18) .
Pb9 O55 2.504(17) .
Pb9 O17 2.750(18) .
Pb10 O52 2.343(18) .
Pb10 O60 2.439(19) .
Pb10 O58 2.487(18) .
Pb10 O20 2.657(18) .
Pb10 O28 2.745(18) .
Pb11 O51 2.383(19) .
Pb11 O61 2.382(18) .
Pb11 O63 2.429(18) .
Pb12 O55 2.318(18) .
Pb12 O50 2.342(16) .
Pb12 O57 2.422(18) .
Pb12 O25 2.738(18) .
Pb13 O63 2.270(18) .
Pb13 O61 2.349(18) .
Pb13 O49 2.427(19) .
Pb14 O62 2.343(19) .
Pb14 O54 2.367(18) .
Pb14 O59 2.407(18) .
Pb15 O51 2.343(18) .
Pb15 O49 2.433(18) .
Pb15 O63 2.448(19) .
Pb16 O64 2.342(19) .
Pb16 O58 2.354(19) .
Pb16 O52 2.442(18) .
Pb16 O41 2.667(18) .
O1 N12 1.25(2) .
O2 N8 1.21(3) .
O3 N3 1.19(2) .
O4 N16 1.26(3) 3_444
O5 N14 1.26(3) .
O6 N12 1.21(3) .
O7 N14 1.26(3) .
O8 N8 1.21(3) .
O9 N16 1.20(3) .
O10 N15 1.24(3) 2_565
O11 N15 1.24(3) 4_556
O12 N15 1.23(3) 2
O13 N16 1.18(3) .
O14 N13 1.25(3) .
O15 N5 1.26(3) .
O16 N14 1.15(3) .
O17 N11 1.25(3) .
O18 N2 1.23(3) .
O19 N1 1.22(3) .
O20 N1 1.24(3) .
O21 N4 1.26(3) .
O22 N6 1.28(3) .
O23 N7 1.28(3) .
O24 N7 1.24(3) .
O25 N5 1.24(3) .
O26 N4 1.24(2) .
O27 N6 1.23(2) .
O28 N4 1.27(2) .
O29 N5 1.21(2) .
O30 N7 1.22(3) .
O31 N3 1.22(3) .
O32 N3 1.29(2) .
O33 N10 1.25(3) .
O34 N10 1.29(3) .
O35 N10 1.27(3) .
O36 N9 1.24(3) .
O37 N2 1.26(2) .
O38 N9 1.25(2) .
O39 N2 1.22(2) .
O40 N6 1.23(2) .
O41 N12 1.33(3) .
O42 N9 1.22(3) .
O43 N1 1.25(2) .
O44 N8 1.29(3) .
O45 N13 1.26(3) .
O46 N11 1.28(3) .
O47 N11 1.27(3) .
O48 N13 1.24(3) .
N15 O11 1.24(3) 4_453
N15 O12 1.23(3) 2_554
N15 O10 1.24(3) 2_564
N16 O4 1.26(3) 3_556
